data_2233136
loop_
_publ_author_name
'Liu, Biao'
'Zhang, Xin'
'Wen, Lei'
'Sun, Wei'
'Huang, Ya-Xi'

_publ_section_title
;
 An ammonium iron(II) pyrophosphate,
 (NH~4~)~2~[Fe~3~(P~2~O~7~)~2~(H~2~O)~2~], with a layered structure
;
_journal_coeditor_code FI2119
_journal_issue 1
_journal_name_full 'Acta Crystallographica Section E'
_journal_page_first i5
_journal_page_last i6
_journal_paper_doi 10.1107/S1600536811052482
_journal_volume 68
_journal_year 2012
_chemical_formula_iupac '(N H4)2 [Fe3 (H2 O)2 (P2 O7)2]'
_chemical_formula_moiety '2(H4 N +), Fe3 H4 O16 P4 2-'
_chemical_formula_sum 'Fe3 H12 N2 O16 P4'
_chemical_formula_weight 587.55
_chemical_name_systematic
;
Diammonium diaquabis(phosphato)triferrate(II)
;
_space_group_IT_number 14
_symmetry_cell_setting monoclinic
_symmetry_space_group_name_Hall '-P 2ybc'
_symmetry_space_group_name_H-M 'P 1 21/c 1'
_atom_sites_solution_hydrogens difmap
_atom_sites_solution_primary direct
_atom_sites_solution_secondary difmap
_audit_creation_method SHELXL-97
_cell_angle_alpha 90.00
_cell_angle_beta 99.651(3)
_cell_angle_gamma 90.00
_cell_formula_units_Z 2
_cell_length_a 9.4131(17)
_cell_length_b 8.1940(15)
_cell_length_c 9.3987(17)
_cell_measurement_reflns_used 4127
_cell_measurement_temperature 173(2)
_cell_measurement_theta_max 28.26
_cell_measurement_theta_min 2.20
_cell_volume 714.7(2)
_computing_cell_refinement 'SAINT (Bruker, 2001)'
_computing_data_collection 'SMART (Bruker, 2001)'
_computing_data_reduction 'SAINT (Bruker, 2001)'
_computing_molecular_graphics 'DIAMOND (Brandenburg, 2005) and ATOMS (Dowty, 2004)'
_computing_publication_material 'SHELXL-97 (Sheldrick, 2008) and WinGX (Farrugia, 1999)'
_computing_structure_refinement 'SHELXL-97 (Sheldrick, 2008)'
_computing_structure_solution 'SHELXS-97 (Sheldrick, 2008)'
_diffrn_ambient_temperature 173(2)
_diffrn_measured_fraction_theta_full 1.0
_diffrn_measured_fraction_theta_max 1.0
_diffrn_measurement_device_type 'Bruker Smart APEXI diffractometer equipped with CCD area-detector'
_diffrn_measurement_method '1265 images,\f=0, 90, 180\%, and \D\w=0.3\%, \c= 54.74\%'
_diffrn_radiation_monochromator graphite
_diffrn_radiation_source 'fine-focus sealed tube'
_diffrn_radiation_type MoK\a
_diffrn_radiation_wavelength 0.71073
_diffrn_reflns_av_R_equivalents 0.0351
_diffrn_reflns_av_sigmaI/netI 0.0480
_diffrn_reflns_limit_h_max 12
_diffrn_reflns_limit_h_min -12
_diffrn_reflns_limit_k_max 10
_diffrn_reflns_limit_k_min -5
_diffrn_reflns_limit_l_max 12
_diffrn_reflns_limit_l_min -12
_diffrn_reflns_number 4127
_diffrn_reflns_theta_full 28.26
_diffrn_reflns_theta_max 28.26
_diffrn_reflns_theta_min 2.19
_diffrn_standards_number 0
_exptl_absorpt_coefficient_mu 3.548
_exptl_absorpt_correction_T_max 0.808
_exptl_absorpt_correction_T_min 0.775
_exptl_absorpt_correction_type numerical
_exptl_absorpt_process_details '(SMART; Bruker, 2001)'
_exptl_crystal_colour 'light yellow'
_exptl_crystal_density_diffrn 2.730
_exptl_crystal_density_method 'not measured'
_exptl_crystal_description block
_exptl_crystal_F_000 584
_exptl_crystal_size_max 0.08
_exptl_crystal_size_mid 0.06
_exptl_crystal_size_min 0.06
_refine_diff_density_max 0.551
_refine_diff_density_min -0.548
_refine_ls_extinction_coef 0
_refine_ls_extinction_method none
_refine_ls_goodness_of_fit_ref 1.048
_refine_ls_hydrogen_treatment refall
_refine_ls_matrix_type full
_refine_ls_number_parameters 135
_refine_ls_number_reflns 1652
_refine_ls_number_restraints 0
_refine_ls_restrained_S_all 1.048
_refine_ls_R_factor_all 0.0485
_refine_ls_R_factor_gt 0.0399
_refine_ls_shift/su_max 0.000
_refine_ls_shift/su_mean 0.000
_refine_ls_structure_factor_coef Fsqd
_refine_ls_weighting_details 'calc w=1/[\s^2^(Fo^2^)+(0.0331P)^2^+1.7041P] where P=(Fo^2^+2Fc^2^)/3'
_refine_ls_weighting_scheme calc
_refine_ls_wR_factor_gt 0.0815
_refine_ls_wR_factor_ref 0.0850
_reflns_number_gt 1417
_reflns_number_total 1652
_reflns_threshold_expression >2sigma(I)
_cod_data_source_file fi2119.cif
_cod_data_source_block I
_cod_original_sg_symbol_H-M 'P 21/c'
_cod_database_code 2233136
_cod_database_fobs_code 2233136

loop_
_symmetry_equiv_pos_as_xyz
'x, y, z'
'-x, y+1/2, -z+1/2'
'-x, -y, -z'
'x, -y-1/2, z-1/2'

loop_
_atom_site_type_symbol
_atom_site_label
_atom_site_fract_x
_atom_site_fract_y
_atom_site_fract_z
_atom_site_U_iso_or_equiv
_atom_site_adp_type
_atom_site_calc_flag
_atom_site_refinement_flags
_atom_site_occupancy
_atom_site_symmetry_multiplicity
Fe Fe1 0.86847(6) 0.86015(7) 0.50162(6) 0.00855(16) Uani d . 1 1
Fe Fe2 1.0000 0.5000 0.5000 0.00833(19) Uani d S 1 2
P P1 0.90578(11) 0.29865(13) 0.20925(10) 0.0077(2) Uani d . 1 1
P P2 0.70438(11) 0.55532(13) 0.26344(11) 0.0085(2) Uani d . 1 1
O O1 0.7060(3) 0.6456(4) 0.1229(3) 0.0126(6) Uani d . 1 1
O O2 0.7509(3) 0.3679(3) 0.2350(3) 0.0092(6) Uani d . 1 1
O O3 0.8740(3) 0.1331(3) 0.1398(3) 0.0105(6) Uani d . 1 1
O O4 0.9971(3) 0.2951(3) 0.3592(3) 0.0102(6) Uani d . 1 1
O O5 0.8132(3) 0.6192(3) 0.3887(3) 0.0099(6) Uani d . 1 1
O O6 0.9625(3) 0.4199(3) 0.1104(3) 0.0099(6) Uani d . 1 1
O O7 0.5538(3) 0.5385(4) 0.2972(3) 0.0126(6) Uani d . 1 1
O O8 0.7301(3) 0.9906(4) 0.3371(3) 0.0168(7) Uani d . 1 1
H H1 0.777(6) 1.016(7) 0.265(6) 0.033(11) Uiso d . 1 1
H H2 0.647(6) 0.979(7) 0.296(6) 0.033(11) Uiso d . 1 1
N N1 0.5548(5) 0.2761(5) 0.4867(5) 0.0203(9) Uani d . 1 1
H H3 0.480(7) 0.206(8) 0.461(7) 0.050(10) Uiso d . 1 1
H H4 0.632(7) 0.213(8) 0.485(7) 0.050(10) Uiso d . 1 1
H H5 0.550(7) 0.323(8) 0.579(7) 0.050(10) Uiso d . 1 1
H H6 0.550(7) 0.363(8) 0.430(7) 0.050(10) Uiso d . 1 1

loop_
_atom_site_aniso_label
_atom_site_aniso_U_11
_atom_site_aniso_U_22
_atom_site_aniso_U_33
_atom_site_aniso_U_12
_atom_site_aniso_U_13
_atom_site_aniso_U_23
Fe1 0.0091(3) 0.0087(3) 0.0078(3) 0.0007(2) 0.0012(2) 0.0006(2)
Fe2 0.0095(4) 0.0079(4) 0.0074(4) 0.0003(3) 0.0008(3) -0.0001(3)
P1 0.0082(5) 0.0082(5) 0.0065(5) 0.0001(4) 0.0010(4) -0.0001(4)
P2 0.0084(5) 0.0095(5) 0.0075(5) 0.0010(4) 0.0005(4) 0.0003(4)
O1 0.0145(14) 0.0132(15) 0.0109(14) 0.0029(12) 0.0045(11) 0.0007(12)
O2 0.0085(13) 0.0095(14) 0.0099(13) -0.0015(11) 0.0023(11) -0.0022(11)
O3 0.0157(14) 0.0086(14) 0.0070(13) 0.0002(12) 0.0015(11) -0.0010(11)
O4 0.0116(14) 0.0118(15) 0.0069(13) 0.0019(12) 0.0003(11) -0.0003(11)
O5 0.0112(14) 0.0085(14) 0.0084(13) 0.0018(11) -0.0032(11) -0.0022(11)
O6 0.0141(14) 0.0057(14) 0.0108(14) 0.0011(11) 0.0048(11) 0.0003(11)
O7 0.0087(13) 0.0170(16) 0.0124(14) 0.0010(12) 0.0026(11) -0.0006(12)
O8 0.0112(15) 0.0241(19) 0.0140(15) -0.0017(14) -0.0016(12) 0.0092(13)
N1 0.017(2) 0.021(2) 0.021(2) -0.0059(17) -0.0030(17) 0.0012(18)

loop_
_atom_type_symbol
_atom_type_description
_atom_type_scat_dispersion_real
_atom_type_scat_dispersion_imag
_atom_type_scat_source
Fe Fe 0.3463 0.8444 'International Tables Vol C Tables 4.2.6.8 and 6.1.1.4'
H H 0.0000 0.0000 'International Tables Vol C Tables 4.2.6.8 and 6.1.1.4'
N N 0.0061 0.0033 'International Tables Vol C Tables 4.2.6.8 and 6.1.1.4'
O O 0.0106 0.0060 'International Tables Vol C Tables 4.2.6.8 and 6.1.1.4'
P P 0.1023 0.0942 'International Tables Vol C Tables 4.2.6.8 and 6.1.1.4'

loop_
_geom_angle_atom_site_label_1
_geom_angle_atom_site_label_2
_geom_angle_atom_site_label_3
_geom_angle_site_symmetry_1
_geom_angle_site_symmetry_3
_geom_angle
_geom_angle_publ_flag
O1 Fe1 O4 4_576 3_766 93.89(11) no
O1 Fe1 O6 4_576 2_755 167.57(12) no
O4 Fe1 O6 3_766 2_755 91.46(11) no
O1 Fe1 O8 4_576 . 89.59(12) no
O4 Fe1 O8 3_766 . 171.64(12) no
O6 Fe1 O8 2_755 . 86.66(12) no
O1 Fe1 O6 4_576 4_576 92.29(11) no
O4 Fe1 O6 3_766 4_576 93.09(11) no
O6 Fe1 O6 2_755 4_576 76.20(11) no
O8 Fe1 O6 . 4_576 94.37(12) no
O1 Fe1 O5 4_576 . 96.12(11) no
O4 Fe1 O5 3_766 . 80.21(10) no
O6 Fe1 O5 2_755 . 95.84(10) no
O8 Fe1 O5 . . 91.87(12) no
O6 Fe1 O5 4_576 . 169.56(10) no
O5 Fe2 O5 . 3_766 180.0 no
O5 Fe2 O4 . . 97.61(10) no
O5 Fe2 O4 3_766 . 82.39(10) no
O5 Fe2 O4 . 3_766 82.39(10) no
O5 Fe2 O4 3_766 3_766 97.61(10) no
O4 Fe2 O4 . 3_766 180.0 no
O5 Fe2 O3 . 4_566 92.14(11) no
O5 Fe2 O3 3_766 4_566 87.86(10) no
O4 Fe2 O3 . 4_566 91.63(10) no
O4 Fe2 O3 3_766 4_566 88.37(10) no
O5 Fe2 O3 . 2_755 87.86(10) no
O5 Fe2 O3 3_766 2_755 92.14(11) no
O4 Fe2 O3 . 2_755 88.37(10) no
O4 Fe2 O3 3_766 2_755 91.63(10) no
O3 Fe2 O3 4_566 2_755 180.0 no
O3 P1 O6 . . 112.80(16) no
O3 P1 O4 . . 114.97(16) no
O6 P1 O4 . . 112.16(16) no
O3 P1 O2 . . 105.08(15) no
O6 P1 O2 . . 106.26(16) no
O4 P1 O2 . . 104.54(15) no
O7 P2 O1 . . 111.99(16) no
O7 P2 O5 . . 113.84(16) no
O1 P2 O5 . . 113.78(17) no
O7 P2 O2 . . 103.63(16) no
O1 P2 O2 . . 105.91(15) no
O5 P2 O2 . . 106.68(15) no
P2 O1 Fe1 . 4_575 126.10(17) no
P1 O2 P2 . . 128.83(18) yes
P1 O3 Fe2 . 2_745 127.87(17) no
P1 O4 Fe1 . 3_766 141.13(18) no
P1 O4 Fe2 . . 120.34(16) no
Fe1 O4 Fe2 3_766 . 98.46(11) yes
P2 O5 Fe2 . . 128.17(16) no
P2 O5 Fe1 . . 137.51(16) no
Fe2 O5 Fe1 . . 93.67(10) yes
P1 O6 Fe1 . 2_745 121.76(16) no
P1 O6 Fe1 . 4_575 132.09(16) no
Fe1 O6 Fe1 2_745 4_575 103.80(11) no
Fe1 O8 H1 . . 110(4) no
Fe1 O8 H2 . . 134(4) no
H1 O8 H2 . . 103(5) no
H3 N1 H4 . . 103(5) no
H3 N1 H5 . . 110(5) no
H4 N1 H5 . . 114(5) no
H3 N1 H6 . . 113(5) no
H4 N1 H6 . . 114(6) no
H5 N1 H6 . . 103(5) no

loop_
_geom_bond_atom_site_label_1
_geom_bond_atom_site_label_2
_geom_bond_site_symmetry_2
_geom_bond_distance
_geom_bond_publ_flag
Fe1 O1 4_576 2.055(3) yes
Fe1 O4 3_766 2.092(3) yes
Fe1 O6 2_755 2.108(3) yes
Fe1 O8 . 2.134(3) yes
Fe1 O6 4_576 2.185(3) yes
Fe1 O5 . 2.261(3) yes
Fe2 O5 . 2.127(3) yes
Fe2 O5 3_766 2.127(3) yes
Fe2 O4 . 2.135(3) yes
Fe2 O4 3_766 2.135(3) yes
Fe2 O3 4_566 2.201(3) yes
Fe2 O3 2_755 2.201(3) yes
P1 O3 . 1.514(3) yes
P1 O6 . 1.517(3) yes
P1 O4 . 1.523(3) yes
P1 O2 . 1.620(3) yes
P2 O7 . 1.510(3) yes
P2 O1 . 1.516(3) yes
P2 O5 . 1.518(3) yes
P2 O2 . 1.631(3) yes
O8 H1 . 0.89(6) yes
O8 H2 . 0.82(6) yes
N1 H3 . 0.91(7) yes
N1 H4 . 0.89(6) yes
N1 H5 . 0.96(7) yes
N1 H6 . 0.88(7) yes

loop_
_geom_hbond_atom_site_label_D
_geom_hbond_atom_site_label_H
_geom_hbond_atom_site_label_A
_geom_hbond_site_symmetry_A
_geom_hbond_distance_DH
_geom_hbond_distance_HA
_geom_hbond_distance_DA
_geom_hbond_angle_DHA
_geom_hbond_publ_flag
O8 H1 O3 1_565 0.89(6) 1.87(6) 2.734(4) 162(5) y
O8 H2 O7 2_655 0.82(6) 2.00(6) 2.785(4) 159(5) y
N1 H3 O1 2_645 0.91(7) 1.86(7) 2.717(5) 156(6) y
N1 H4 O2 4_566 0.89(6) 2.51(6) 2.966(5) 112(5) no
N1 H4 O8 1_545 0.89(6) 2.56(7) 3.310(6) 142(5) y
N1 H5 O7 3_666 0.96(7) 1.99(7) 2.859(5) 150(5) y
N1 H6 O7 . 0.88(7) 1.91(7) 2.791(5) 174(6) y
